data_4071675
loop_
_publ_author_name
'Matsuo, Yutaka'
'Iwashita, Akihiko'
'Nakamura, Eiichi'

_publ_contact_author 'Matsuo, Y.'
_publ_section_title
;
 Group 6 Metal Complexes of the \h5-Pentamethyl[60]fullerene
;
_journal_issue 18
_journal_name_full Organometallics
_journal_page_first 4611
_journal_paper_doi 10.1021/om800308n
_journal_volume 27
_journal_year 2008
_chemical_compound_source 'synthesis as described'
_chemical_formula_moiety 'C65 H15 Br1 Mo1 O2'
_chemical_formula_structural 'C65 H15 BR1 O2 MO1'
_chemical_formula_sum 'C65 H15 Br Mo O2'
_chemical_formula_weight 1003.62
_chemical_name_systematic
;
 MoC60Me5O2Br
;
_space_group_IT_number 15
_symmetry_cell_setting monoclinic
_symmetry_Int_Tables_number 15
_symmetry_space_group_name_Hall '-C 2yc'
_symmetry_space_group_name_H-M 'C 1 2/c 1'
_atom_sites_solution_hydrogens geom
_atom_sites_solution_primary direct
_atom_sites_solution_secondary difmap
_audit_creation_date 2003-04-05T21:54:51-00:00
_cell_angle_alpha 90
_cell_angle_beta 112.160(5)
_cell_angle_gamma 90
_cell_formula_units_Z 8
_cell_length_a 37.595(3)
_cell_length_b 9.9180(8)
_cell_length_c 21.1440(14)
_cell_measurement_reflns_used 0
_cell_measurement_temperature 120(2)
_cell_measurement_theta_max 0
_cell_measurement_theta_min 0
_cell_measurement_wavelength 0.71073
_cell_volume 7301.6(10)
_computing_molecular_graphics 'Ortep-3 for Windows (Farrugia, 1997)'
_computing_structure_refinement 'SHELXL-97 (Sheldrick, 1997)'
_computing_structure_solution 'SHELXS-97 (Sheldrick, 1997)'
_diffrn_ambient_temperature 120(2)
_diffrn_measured_fraction_theta_full 0.956
_diffrn_measured_fraction_theta_max 0.956
_diffrn_radiation_monochromator graphite
_diffrn_radiation_probe x-ray
_diffrn_radiation_type MoK\a
_diffrn_radiation_wavelength 0.71073
_diffrn_reflns_av_unetI/netI 0.0592
_diffrn_reflns_limit_h_max 45
_diffrn_reflns_limit_h_min 0
_diffrn_reflns_limit_k_max 12
_diffrn_reflns_limit_k_min 0
_diffrn_reflns_limit_l_max 23
_diffrn_reflns_limit_l_min -25
_diffrn_reflns_number 6718
_diffrn_reflns_theta_full 25.81
_diffrn_reflns_theta_max 25.81
_diffrn_reflns_theta_min 2.34
_exptl_absorpt_coefficient_mu 1.514
_exptl_absorpt_correction_type none
_exptl_crystal_colour orange
_exptl_crystal_density_diffrn 1.826
_exptl_crystal_density_method 'not measured'
_exptl_crystal_description prism
_exptl_crystal_F_000 3984
_exptl_crystal_size_max 0.3
_exptl_crystal_size_mid 0.1
_exptl_crystal_size_min 0.05
_refine_diff_density_max 0.8
_refine_diff_density_min -1.257
_refine_diff_density_rms 0.138
_refine_ls_extinction_coef 0.00052(12)
_refine_ls_extinction_expression Fc^*^=kFc[1+0.001xFc^2^\l^3^/sin(2\q)]^-1/4^
_refine_ls_extinction_method SHELXL
_refine_ls_goodness_of_fit_ref 1.055
_refine_ls_hydrogen_treatment constr
_refine_ls_matrix_type full
_refine_ls_number_parameters 623
_refine_ls_number_reflns 6718
_refine_ls_number_restraints 0
_refine_ls_restrained_S_all 1.055
_refine_ls_R_factor_all 0.0952
_refine_ls_R_factor_gt 0.0686
_refine_ls_shift/su_max 0.001
_refine_ls_shift/su_mean 0
_refine_ls_structure_factor_coef Fsqd
_refine_ls_weighting_details 'calc w=1/[\s^2^(Fo^2^)+(0.1290P)^2^+15.5051P] where P=(Fo^2^+2Fc^2^)/3'
_refine_ls_weighting_scheme calc
_refine_ls_wR_factor_gt 0.1841
_refine_ls_wR_factor_ref 0.2075
_reflns_number_gt 4879
_reflns_number_total 6718
_reflns_threshold_expression >2sigma(I)
_cod_data_source_file om800308n_si_004.cif
_cod_data_source_block MoO2Br
_cod_original_sg_symbol_H-M 'C 2/c'
_cod_database_code 4071675

loop_
_symmetry_equiv_pos_as_xyz
'x, y, z'
'-x, y, -z+1/2'
'x+1/2, y+1/2, z'
'-x+1/2, y+1/2, -z+1/2'
'-x, -y, -z'
'x, -y, z-1/2'
'-x+1/2, -y+1/2, -z'
'x+1/2, -y+1/2, z-1/2'

loop_
_atom_site_label
_atom_site_type_symbol
_atom_site_fract_x
_atom_site_fract_y
_atom_site_fract_z
_atom_site_U_iso_or_equiv
_atom_site_adp_type
_atom_site_occupancy
_atom_site_symmetry_multiplicity
_atom_site_calc_flag
_atom_site_refinement_flags
Mo Mo 0.684149(16) -0.08743(6) 0.73921(3) 0.0362(2) Uani 1 1 d .
Br Br 0.67447(2) -0.22325(8) 0.82830(4) 0.0520(3) Uani 1 1 d .
O1 O 0.67143(13) 0.0707(4) 0.7534(2) 0.0413(10) Uani 1 1 d .
O2 O 0.73278(13) -0.0847(5) 0.7665(3) 0.0476(12) Uani 1 1 d .
C1 C 0.62306(16) -0.2029(6) 0.6498(3) 0.0292(12) Uani 1 1 d .
C2 C 0.62919(16) -0.0753(6) 0.6273(3) 0.0281(12) Uani 1 1 d .
C3 C 0.66636(16) -0.0742(6) 0.6219(3) 0.0283(12) Uani 1 1 d .
C4 C 0.68183(17) -0.2093(6) 0.6374(3) 0.0291(12) Uani 1 1 d .
C5 C 0.65570(16) -0.2880(6) 0.6560(3) 0.0282(12) Uani 1 1 d .
C6 C 0.58376(17) -0.2576(6) 0.6416(3) 0.0310(13) Uani 1 1 d .
C7 C 0.59789(16) 0.0281(6) 0.5943(3) 0.0292(12) Uani 1 1 d .
C8 C 0.67772(16) 0.0249(6) 0.5789(3) 0.0305(12) Uani 1 1 d .
C9 C 0.71219(17) -0.2639(6) 0.6157(3) 0.0319(13) Uani 1 1 d .
C10 C 0.65475(16) -0.4400(6) 0.6548(3) 0.0302(12) Uani 1 1 d .
C11 C 0.55457(16) -0.1800(6) 0.5808(3) 0.0323(13) Uani 1 1 d .
C12 C 0.56081(16) -0.0542(6) 0.5594(3) 0.0320(13) Uani 1 1 d .
C13 C 0.60485(17) 0.0783(6) 0.5308(3) 0.0299(12) Uani 1 1 d .
C14 C 0.63979(17) 0.0769(5) 0.5240(3) 0.0297(12) Uani 1 1 d .
C15 C 0.69317(17) -0.0605(6) 0.5341(3) 0.0313(13) Uani 1 1 d .
C16 C 0.70878(16) -0.1883(6) 0.5501(3) 0.0315(13) Uani 1 1 d .
C17 C 0.69842(16) -0.4063(6) 0.5861(3) 0.0309(12) Uani 1 1 d .
C18 C 0.67261(16) -0.4820(6) 0.6034(3) 0.0320(13) Uani 1 1 d .
C19 C 0.61256(16) -0.4775(6) 0.6149(3) 0.0315(13) Uani 1 1 d .
C20 C 0.58166(17) -0.3990(6) 0.6097(3) 0.0317(13) Uani 1 1 d .
C21 C 0.53084(16) -0.2735(6) 0.5310(3) 0.0336(13) Uani 1 1 d .
C22 C 0.54342(17) -0.0188(6) 0.4894(3) 0.0331(13) Uani 1 1 d .
C23 C 0.57049(17) 0.0612(6) 0.4720(3) 0.0326(13) Uani 1 1 d .
C24 C 0.64109(18) 0.0597(6) 0.4571(3) 0.0324(13) Uani 1 1 d .
C25 C 0.67381(17) -0.0242(6) 0.4635(3) 0.0320(13) Uani 1 1 d .
C26 C 0.70551(17) -0.2829(6) 0.4975(3) 0.0329(13) Uani 1 1 d .
C27 C 0.69871(17) -0.4154(6) 0.5185(3) 0.0323(13) Uani 1 1 d .
C28 C 0.64693(18) -0.5706(6) 0.5533(3) 0.0326(13) Uani 1 1 d .
C29 C 0.61031(17) -0.5691(5) 0.5609(3) 0.0324(13) Uani 1 1 d .
C30 C 0.54718(17) -0.4082(6) 0.5484(3) 0.0341(13) Uani 1 1 d .
C31 C 0.51191(16) -0.2388(6) 0.4625(3) 0.0352(14) Uani 1 1 d .
C32 C 0.51846(16) -0.1070(7) 0.4407(3) 0.0364(14) Uani 1 1 d .
C33 C 0.57113(17) 0.0533(6) 0.4055(3) 0.0341(13) Uani 1 1 d .
C34 C 0.60761(19) 0.0510(6) 0.3993(3) 0.0354(13) Uani 1 1 d .
C35 C 0.67158(19) -0.1134(6) 0.4110(3) 0.0384(14) Uani 1 1 d .
C36 C 0.68802(17) -0.2452(6) 0.4284(3) 0.0341(13) Uani 1 1 d .
C37 C 0.67495(18) -0.5077(6) 0.4704(3) 0.0353(13) Uani 1 1 d .
C38 C 0.64877(18) -0.5868(6) 0.4891(3) 0.0366(14) Uani 1 1 d .
C39 C 0.57618(18) -0.5836(6) 0.5034(3) 0.0372(14) Uani 1 1 d .
C40 C 0.54427(17) -0.5007(6) 0.4973(3) 0.0365(14) Uani 1 1 d .
C41 C 0.50961(17) -0.3336(7) 0.4099(3) 0.0397(15) Uani 1 1 d .
C42 C 0.52004(18) -0.1177(7) 0.3731(3) 0.0382(14) Uani 1 1 d .
C43 C 0.54559(18) -0.0406(7) 0.3560(3) 0.0378(14) Uani 1 1 d .
C44 C 0.60565(19) -0.0432(6) 0.3452(3) 0.0352(13) Uani 1 1 d .
C45 C 0.63652(19) -0.1242(7) 0.3510(3) 0.0382(14) Uani 1 1 d .
C46 C 0.66311(19) -0.3414(7) 0.3785(3) 0.0400(15) Uani 1 1 d .
C47 C 0.65669(19) -0.4678(7) 0.3996(3) 0.0408(15) Uani 1 1 d .
C48 C 0.6132(2) -0.5998(6) 0.4290(4) 0.0413(15) Uani 1 1 d .
C49 C 0.5781(2) -0.5982(6) 0.4362(3) 0.0426(16) Uani 1 1 d .
C50 C 0.52488(17) -0.4629(7) 0.4252(3) 0.0396(15) Uani 1 1 d .
C51 C 0.51465(18) -0.2598(7) 0.3543(3) 0.0417(16) Uani 1 1 d .
C52 C 0.56692(19) -0.1003(7) 0.3194(3) 0.0387(14) Uani 1 1 d .
C53 C 0.6311(2) -0.2639(7) 0.3310(3) 0.0398(15) Uani 1 1 d .
C54 C 0.6183(2) -0.5254(7) 0.3738(3) 0.0408(15) Uani 1 1 d .
C55 C 0.54604(18) -0.5226(7) 0.3883(3) 0.0410(15) Uani 1 1 d .
C56 C 0.53519(18) -0.3156(7) 0.3174(3) 0.0400(15) Uani 1 1 d .
C57 C 0.5617(2) -0.2355(7) 0.2999(3) 0.0415(16) Uani 1 1 d .
C58 C 0.5945(2) -0.3192(7) 0.3054(3) 0.0407(15) Uani 1 1 d .
C59 C 0.5880(2) -0.4528(7) 0.3276(3) 0.0421(15) Uani 1 1 d .
C60 C 0.55120(19) -0.4521(7) 0.3349(3) 0.0420(15) Uani 1 1 d .
C61 C 0.5735(2) -0.2557(7) 0.7050(3) 0.0428(15) Uani 1 1 d .
H61A H 0.5477 -0.2929 0.6936 0.064 Uiso 1 1 calc R
H61B H 0.5742 -0.1626 0.721 0.064 Uiso 1 1 calc R
H61C H 0.5921 -0.3102 0.741 0.064 Uiso 1 1 calc R
C62 C 0.59363(19) 0.1400(6) 0.6409(3) 0.0363(13) Uani 1 1 d .
H62A H 0.5728 0.2008 0.6145 0.054 Uiso 1 1 calc R
H62B H 0.6177 0.1909 0.66 0.054 Uiso 1 1 calc R
H62C H 0.5877 0.0998 0.6782 0.054 Uiso 1 1 calc R
C63 C 0.70532(18) 0.1369(6) 0.6190(3) 0.0382(14) Uani 1 1 d .
H63A H 0.7112 0.1962 0.5872 0.057 Uiso 1 1 calc R
H63B H 0.7291 0.0963 0.6508 0.057 Uiso 1 1 calc R
H63C H 0.6932 0.1894 0.6448 0.057 Uiso 1 1 calc R
C64 C 0.75342(17) -0.2666(7) 0.6697(3) 0.0381(14) Uani 1 1 d .
H64A H 0.7708 -0.3046 0.6495 0.057 Uiso 1 1 calc R
H64B H 0.7542 -0.3223 0.7085 0.057 Uiso 1 1 calc R
H64C H 0.7615 -0.1746 0.6855 0.057 Uiso 1 1 calc R
C65 C 0.67275(19) -0.5108(7) 0.7246(3) 0.0388(14) Uani 1 1 d .
H65A H 0.6707 -0.6087 0.7181 0.058 Uiso 1 1 calc R
H65B H 0.6591 -0.4832 0.7539 0.058 Uiso 1 1 calc R
H65C H 0.6999 -0.4854 0.7462 0.058 Uiso 1 1 calc R

loop_
_atom_site_aniso_label
_atom_site_aniso_U_11
_atom_site_aniso_U_22
_atom_site_aniso_U_33
_atom_site_aniso_U_23
_atom_site_aniso_U_13
_atom_site_aniso_U_12
Mo 0.0363(3) 0.0397(4) 0.0327(3) -0.0028(2) 0.0129(2) -0.0008(2)
Br 0.0705(5) 0.0495(5) 0.0396(4) 0.0021(3) 0.0249(4) -0.0036(4)
O1 0.042(2) 0.038(2) 0.042(2) -0.004(2) 0.014(2) -0.001(2)
O2 0.034(2) 0.053(3) 0.054(3) -0.012(2) 0.014(2) 0.000(2)
C1 0.028(3) 0.029(3) 0.029(3) -0.002(2) 0.010(2) -0.004(2)
C2 0.026(3) 0.029(3) 0.028(3) 0.001(2) 0.008(2) 0.003(2)
C3 0.030(3) 0.033(3) 0.023(3) 0.006(2) 0.012(2) 0.003(2)
C4 0.032(3) 0.028(3) 0.030(3) -0.007(2) 0.015(2) -0.005(2)
C5 0.025(3) 0.030(3) 0.026(3) 0.005(2) 0.005(2) 0.001(2)
C6 0.029(3) 0.036(3) 0.031(3) 0.000(2) 0.015(2) -0.001(3)
C7 0.029(3) 0.025(3) 0.035(3) -0.003(2) 0.015(2) 0.001(2)
C8 0.029(3) 0.030(3) 0.036(3) -0.002(2) 0.016(2) -0.004(2)
C9 0.027(3) 0.030(3) 0.038(3) 0.002(3) 0.012(3) -0.001(2)
C10 0.028(3) 0.032(3) 0.031(3) 0.002(2) 0.012(2) 0.002(2)
C11 0.029(3) 0.034(3) 0.038(3) 0.002(3) 0.017(3) 0.001(2)
C12 0.023(3) 0.037(3) 0.036(3) -0.003(3) 0.012(2) 0.006(2)
C13 0.033(3) 0.025(3) 0.032(3) 0.001(2) 0.013(2) -0.001(2)
C14 0.035(3) 0.018(3) 0.032(3) -0.001(2) 0.009(2) -0.004(2)
C15 0.030(3) 0.033(3) 0.034(3) -0.003(3) 0.015(2) -0.011(2)
C16 0.023(3) 0.034(3) 0.040(3) 0.002(3) 0.015(2) -0.005(2)
C17 0.025(3) 0.028(3) 0.037(3) 0.000(2) 0.010(2) 0.007(2)
C18 0.028(3) 0.027(3) 0.039(3) 0.003(3) 0.010(2) 0.007(2)
C19 0.030(3) 0.028(3) 0.037(3) 0.006(2) 0.013(3) -0.003(2)
C20 0.029(3) 0.031(3) 0.037(3) 0.002(3) 0.014(3) -0.005(2)
C21 0.025(3) 0.038(3) 0.041(3) 0.003(3) 0.016(3) -0.004(2)
C22 0.030(3) 0.034(3) 0.037(3) 0.004(3) 0.014(3) 0.007(3)
C23 0.033(3) 0.029(3) 0.033(3) 0.003(2) 0.010(3) 0.006(2)
C24 0.040(3) 0.027(3) 0.033(3) 0.001(2) 0.016(3) -0.005(2)
C25 0.034(3) 0.039(3) 0.028(3) 0.003(2) 0.017(2) -0.004(3)
C26 0.029(3) 0.037(3) 0.040(3) -0.005(3) 0.021(3) -0.002(2)
C27 0.031(3) 0.033(3) 0.038(3) 0.000(3) 0.019(3) 0.003(2)
C28 0.039(3) 0.022(3) 0.040(3) 0.001(2) 0.019(3) 0.001(2)
C29 0.035(3) 0.020(3) 0.040(3) 0.010(2) 0.012(3) 0.001(2)
C30 0.028(3) 0.036(3) 0.042(3) 0.005(3) 0.018(3) -0.005(3)
C31 0.020(3) 0.038(3) 0.046(4) 0.001(3) 0.011(3) -0.001(2)
C32 0.020(3) 0.042(4) 0.043(3) 0.006(3) 0.007(2) 0.002(2)
C33 0.037(3) 0.025(3) 0.037(3) 0.004(3) 0.010(3) 0.001(2)
C34 0.045(3) 0.028(3) 0.036(3) 0.006(3) 0.019(3) 0.003(3)
C35 0.044(4) 0.035(3) 0.048(4) 0.006(3) 0.031(3) 0.001(3)
C36 0.029(3) 0.042(3) 0.038(3) 0.002(3) 0.021(3) 0.003(3)
C37 0.036(3) 0.029(3) 0.043(3) -0.004(3) 0.017(3) 0.004(3)
C38 0.037(3) 0.027(3) 0.044(4) -0.005(3) 0.012(3) 0.000(3)
C39 0.037(3) 0.029(3) 0.045(3) 0.000(3) 0.014(3) -0.008(3)
C40 0.029(3) 0.033(3) 0.045(3) -0.001(3) 0.011(3) -0.010(3)
C41 0.027(3) 0.041(4) 0.046(4) 0.002(3) 0.007(3) -0.004(3)
C42 0.030(3) 0.042(4) 0.036(3) 0.005(3) 0.005(3) 0.004(3)
C43 0.037(3) 0.038(3) 0.032(3) 0.003(3) 0.006(3) 0.007(3)
C44 0.049(4) 0.032(3) 0.030(3) 0.010(2) 0.021(3) 0.005(3)
C45 0.047(4) 0.038(3) 0.032(3) 0.003(3) 0.018(3) -0.002(3)
C46 0.049(4) 0.041(4) 0.039(3) -0.005(3) 0.027(3) -0.003(3)
C47 0.048(4) 0.038(3) 0.043(4) -0.006(3) 0.025(3) 0.005(3)
C48 0.047(4) 0.029(3) 0.048(4) -0.007(3) 0.018(3) -0.001(3)
C49 0.050(4) 0.028(3) 0.045(4) -0.009(3) 0.012(3) -0.013(3)
C50 0.029(3) 0.042(4) 0.041(3) -0.002(3) 0.006(3) -0.011(3)
C51 0.029(3) 0.053(4) 0.034(3) -0.001(3) 0.003(3) -0.003(3)
C52 0.044(4) 0.040(4) 0.029(3) 0.003(3) 0.010(3) 0.002(3)
C53 0.052(4) 0.042(4) 0.034(3) -0.003(3) 0.026(3) -0.002(3)
C54 0.048(4) 0.035(3) 0.043(3) -0.009(3) 0.020(3) -0.001(3)
C55 0.035(3) 0.039(4) 0.042(3) -0.008(3) 0.007(3) -0.011(3)
C56 0.039(3) 0.042(4) 0.026(3) -0.006(3) -0.003(3) -0.003(3)
C57 0.054(4) 0.045(4) 0.023(3) 0.001(3) 0.011(3) 0.002(3)
C58 0.049(4) 0.042(4) 0.030(3) -0.008(3) 0.013(3) -0.001(3)
C59 0.051(4) 0.040(3) 0.036(3) -0.011(3) 0.017(3) -0.007(3)
C60 0.038(3) 0.043(4) 0.036(3) -0.009(3) 0.004(3) -0.004(3)
C61 0.042(4) 0.052(4) 0.042(4) 0.009(3) 0.025(3) 0.004(3)
C62 0.042(3) 0.032(3) 0.037(3) -0.004(3) 0.017(3) 0.001(3)
C63 0.036(3) 0.034(3) 0.045(4) -0.006(3) 0.016(3) -0.005(3)
C64 0.028(3) 0.044(4) 0.044(3) 0.003(3) 0.015(3) 0.003(3)
C65 0.042(3) 0.040(4) 0.031(3) 0.007(3) 0.010(3) 0.004(3)

loop_
_atom_type_symbol
_atom_type_description
_atom_type_scat_dispersion_real
_atom_type_scat_dispersion_imag
_atom_type_scat_source
C C 0.0033 0.0016 'International Tables Vol C Tables 4.2.6.8 and 6.1.1.4'
H H 0 0 'International Tables Vol C Tables 4.2.6.8 and 6.1.1.4'
O O 0.0106 0.006 'International Tables Vol C Tables 4.2.6.8 and 6.1.1.4'
Br Br -0.2901 2.4595 'International Tables Vol C Tables 4.2.6.8 and 6.1.1.4'
Mo Mo -1.6832 0.6857 'International Tables Vol C Tables 4.2.6.8 and 6.1.1.4'

loop_
_geom_angle_atom_site_label_1
_geom_angle_atom_site_label_2
_geom_angle_atom_site_label_3
_geom_angle
O2 Mo O1 105.3(2)
O2 Mo C3 101.6(2)
O1 Mo C3 98.6(2)
O2 Mo C4 89.0(2)
O1 Mo C4 133.9(2)
C3 Mo C4 35.33(19)
O2 Mo Br 101.59(18)
O1 Mo Br 103.78(16)
C3 Mo Br 141.92(15)
C4 Mo Br 116.04(14)
O2 Mo C2 136.4(2)
O1 Mo C2 86.3(2)
C3 Mo C2 34.75(19)
C4 Mo C2 56.29(19)
Br Mo C2 116.51(14)
O2 Mo C5 110.9(2)
O1 Mo C5 138.89(19)
C3 Mo C5 55.97(19)
C4 Mo C5 32.52(18)
Br Mo C5 87.55(13)
C2 Mo C5 54.00(17)
O2 Mo C1 142.1(2)
O1 Mo C1 107.6(2)
C3 Mo C1 55.41(19)
C4 Mo C1 54.41(19)
Br Mo C1 88.31(13)
C2 Mo C1 31.68(17)
C5 Mo C1 32.29(17)
C2 C1 C5 108.3(5)
C2 C1 C6 124.1(5)
C5 C1 C6 123.6(5)
C2 C1 Mo 68.8(3)
C5 C1 Mo 73.1(3)
C6 C1 Mo 141.9(4)
C1 C2 C3 108.7(5)
C1 C2 C7 124.6(5)
C3 C2 C7 124.3(5)
C1 C2 Mo 79.5(3)
C3 C2 Mo 66.1(3)
C7 C2 Mo 133.8(4)
C2 C3 C4 107.1(5)
C2 C3 C8 123.8(5)
C4 C3 C8 124.0(5)
C2 C3 Mo 79.2(3)
C4 C3 Mo 77.1(3)
C8 C3 Mo 130.6(4)
C5 C4 C3 108.1(5)
C5 C4 C9 125.3(5)
C3 C4 C9 123.9(5)
C5 C4 Mo 80.0(3)
C3 C4 Mo 67.6(3)
C9 C4 Mo 132.7(4)
C4 C5 C1 107.7(5)
C4 C5 C10 124.0(5)
C1 C5 C10 124.4(5)
C4 C5 Mo 67.4(3)
C1 C5 Mo 74.7(3)
C10 C5 Mo 140.9(4)
C1 C6 C61 116.7(5)
C1 C6 C20 105.2(5)
C61 C6 C20 113.9(5)
C1 C6 C11 105.8(5)
C61 C6 C11 112.9(5)
C20 C6 C11 100.8(5)
C2 C7 C62 116.3(5)
C2 C7 C12 105.5(5)
C62 C7 C12 113.3(5)
C2 C7 C13 105.2(4)
C62 C7 C13 114.8(5)
C12 C7 C13 100.0(5)
C3 C8 C15 105.8(5)
C3 C8 C63 115.0(5)
C15 C8 C63 113.9(5)
C3 C8 C14 106.2(4)
C15 C8 C14 100.2(5)
C63 C8 C14 114.3(5)
C4 C9 C16 106.8(5)
C4 C9 C64 117.0(5)
C16 C9 C64 113.3(5)
C4 C9 C17 106.2(5)
C16 C9 C17 100.3(5)
C64 C9 C17 111.9(5)
C5 C10 C18 105.7(5)
C5 C10 C19 105.4(5)
C18 C10 C19 100.6(5)
C5 C10 C65 116.1(5)
C18 C10 C65 113.8(5)
C19 C10 C65 113.9(5)
C12 C11 C21 118.8(5)
C12 C11 C6 124.7(5)
C21 C11 C6 109.8(5)
C11 C12 C22 119.8(6)
C11 C12 C7 123.9(5)
C22 C12 C7 110.2(5)
C14 C13 C23 119.7(5)
C14 C13 C7 124.7(5)
C23 C13 C7 109.0(5)
C13 C14 C24 119.3(5)
C13 C14 C8 124.9(5)
C24 C14 C8 109.4(5)
C16 C15 C25 119.1(6)
C16 C15 C8 125.2(5)
C25 C15 C8 109.9(5)
C15 C16 C26 120.5(6)
C15 C16 C9 123.4(5)
C26 C16 C9 109.6(5)
C18 C17 C27 119.9(5)
C18 C17 C9 123.3(5)
C27 C17 C9 109.4(5)
C17 C18 C28 118.8(6)
C17 C18 C10 125.3(5)
C28 C18 C10 109.7(5)
C20 C19 C29 120.2(5)
C20 C19 C10 125.2(5)
C29 C19 C10 109.2(5)
C19 C20 C30 118.8(5)
C19 C20 C6 125.4(5)
C30 C20 C6 109.2(5)
C31 C21 C11 122.4(6)
C31 C21 C30 119.4(6)
C11 C21 C30 108.7(5)
C32 C22 C12 121.9(6)
C32 C22 C23 119.8(6)
C12 C22 C23 108.1(5)
C33 C23 C13 121.5(6)
C33 C23 C22 120.0(6)
C13 C23 C22 109.7(5)
C34 C24 C14 121.1(6)
C34 C24 C25 120.1(5)
C14 C24 C25 108.6(5)
C35 C25 C15 121.4(6)
C35 C25 C24 119.7(5)
C15 C25 C24 108.6(5)
C36 C26 C16 120.3(6)
C36 C26 C27 119.7(6)
C16 C26 C27 109.4(5)
C37 C27 C17 121.2(5)
C37 C27 C26 120.5(6)
C17 C27 C26 108.6(5)
C38 C28 C18 121.5(6)
C38 C28 C29 120.6(6)
C18 C28 C29 108.4(5)
C39 C29 C19 120.9(5)
C39 C29 C28 120.1(6)
C19 C29 C28 108.8(5)
C40 C30 C20 121.2(5)
C40 C30 C21 120.4(6)
C20 C30 C21 108.5(5)
C21 C31 C41 120.1(6)
C21 C31 C32 118.4(6)
C41 C31 C32 108.4(6)
C22 C32 C31 118.6(6)
C22 C32 C42 120.0(6)
C31 C32 C42 108.9(6)
C23 C33 C34 118.0(5)
C23 C33 C43 119.6(6)
C34 C33 C43 108.6(6)
C24 C34 C33 120.1(6)
C24 C34 C44 119.5(6)
C33 C34 C44 108.5(5)
C25 C35 C36 118.8(6)
C25 C35 C45 120.3(6)
C36 C35 C45 108.6(6)
C26 C36 C35 119.8(6)
C26 C36 C46 119.6(6)
C35 C36 C46 108.2(6)
C27 C37 C38 118.3(6)
C27 C37 C47 119.5(6)
C38 C37 C47 109.2(6)
C28 C38 C37 120.0(6)
C28 C38 C48 119.5(6)
C37 C38 C48 108.0(6)
C29 C39 C40 119.0(6)
C29 C39 C49 119.2(6)
C40 C39 C49 108.7(6)
C30 C40 C39 119.7(5)
C30 C40 C50 120.1(6)
C39 C40 C50 108.3(6)
C50 C41 C31 121.7(6)
C50 C41 C51 118.8(6)
C31 C41 C51 108.0(6)
C43 C42 C51 120.2(6)
C43 C42 C32 120.5(6)
C51 C42 C32 106.5(6)
C42 C43 C52 119.9(6)
C42 C43 C33 120.1(6)
C52 C43 C33 107.5(6)
C45 C44 C34 120.9(6)
C45 C44 C52 119.6(6)
C34 C44 C52 106.9(5)
C44 C45 C53 120.9(6)
C44 C45 C35 119.5(6)
C53 C45 C35 108.0(6)
C47 C46 C53 120.0(6)
C47 C46 C36 119.9(6)
C53 C46 C36 106.8(6)
C46 C47 C37 120.7(6)
C46 C47 C54 120.3(6)
C37 C47 C54 107.3(6)
C49 C48 C54 120.0(6)
C49 C48 C38 120.0(6)
C54 C48 C38 107.5(6)
C48 C49 C55 120.3(6)
C48 C49 C39 120.6(6)
C55 C49 C39 107.1(6)
C41 C50 C55 121.2(6)
C41 C50 C40 118.4(6)
C55 C50 C40 107.4(6)
C56 C51 C41 121.2(6)
C56 C51 C42 118.9(6)
C41 C51 C42 108.2(6)
C57 C52 C43 120.7(6)
C57 C52 C44 119.5(6)
C43 C52 C44 108.6(6)
C58 C53 C45 120.2(6)
C58 C53 C46 119.9(6)
C45 C53 C46 108.4(6)
C59 C54 C48 120.6(6)
C59 C54 C47 119.6(6)
C48 C54 C47 108.1(6)
C60 C55 C50 120.3(6)
C60 C55 C49 119.1(6)
C50 C55 C49 108.6(6)
C51 C56 C57 120.6(6)
C51 C56 C60 118.8(6)
C57 C56 C60 108.5(6)
C52 C57 C56 119.5(6)
C52 C57 C58 120.3(6)
C56 C57 C58 108.4(6)
C53 C58 C57 119.5(6)
C53 C58 C59 119.7(6)
C57 C58 C59 107.8(6)
C54 C59 C60 119.3(6)
C54 C59 C58 120.4(6)
C60 C59 C58 108.1(6)
C55 C60 C59 120.7(6)
C55 C60 C56 119.6(6)
C59 C60 C56 107.1(6)

loop_
_geom_bond_atom_site_label_1
_geom_bond_atom_site_label_2
_geom_bond_distance
Mo O2 1.697(5)
Mo O1 1.699(4)
Mo C3 2.316(5)
Mo C4 2.441(5)
Mo Br 2.4520(9)
Mo C2 2.488(5)
Mo C5 2.603(6)
Mo C1 2.624(6)
C1 C2 1.401(8)
C1 C5 1.454(8)
C1 C6 1.521(8)
C2 C3 1.444(8)
C2 C7 1.518(8)
C3 C4 1.448(8)
C3 C8 1.507(8)
C4 C5 1.421(8)
C4 C9 1.484(8)
C5 C10 1.508(8)
C6 C61 1.528(8)
C6 C20 1.544(8)
C6 C11 1.544(8)
C7 C62 1.533(8)
C7 C12 1.541(8)
C7 C13 1.544(8)
C8 C15 1.538(8)
C8 C63 1.539(8)
C8 C14 1.548(8)
C9 C16 1.539(8)
C9 C64 1.540(8)
C9 C17 1.553(8)
C10 C18 1.534(8)
C10 C19 1.535(8)
C10 C65 1.542(8)
C11 C12 1.377(9)
C11 C21 1.434(9)
C12 C22 1.419(8)
C13 C14 1.374(8)
C13 C23 1.425(8)
C14 C24 1.443(8)
C15 C16 1.384(8)
C15 C25 1.438(8)
C16 C26 1.426(8)
C17 C18 1.381(8)
C17 C27 1.436(8)
C18 C28 1.433(8)
C19 C20 1.368(8)
C19 C29 1.437(8)
C20 C30 1.450(8)
C21 C31 1.394(9)
C21 C30 1.458(8)
C22 C32 1.405(9)
C22 C23 1.443(9)
C23 C33 1.417(8)
C24 C34 1.388(8)
C24 C25 1.449(8)
C25 C35 1.398(9)
C26 C36 1.408(9)
C26 C27 1.441(8)
C27 C37 1.408(9)
C28 C38 1.394(9)
C28 C29 1.445(8)
C29 C39 1.403(8)
C30 C40 1.390(9)
C31 C41 1.434(9)
C31 C32 1.438(9)
C32 C42 1.458(9)
C33 C34 1.427(9)
C33 C43 1.459(9)
C34 C44 1.456(9)
C35 C36 1.433(9)
C35 C45 1.448(9)
C36 C46 1.468(9)
C37 C38 1.426(9)
C37 C47 1.447(9)
C38 C48 1.461(9)
C39 C40 1.419(9)
C39 C49 1.459(9)
C40 C50 1.470(9)
C41 C50 1.392(9)
C41 C51 1.456(9)
C42 C43 1.378(9)
C42 C51 1.458(9)
C43 C52 1.435(9)
C44 C45 1.378(9)
C44 C52 1.462(9)
C45 C53 1.441(9)
C46 C47 1.382(9)
C46 C53 1.461(10)
C47 C54 1.455(9)
C48 C49 1.384(10)
C48 C54 1.452(10)
C49 C55 1.457(10)
C50 C55 1.435(10)
C51 C56 1.402(10)
C52 C57 1.395(9)
C53 C58 1.389(9)
C54 C59 1.388(10)
C55 C60 1.402(10)
C56 C57 1.427(10)
C56 C60 1.471(9)
C57 C58 1.454(10)
C58 C59 1.456(10)
C59 C60 1.450(10)
